data_7703241
loop_
_publ_author_name
'Nishi, Miki'
'Hayata, Yuki'
'Hoshino, Norihisa'
'Hanasaki, Noriaki'
'Akutagawa, Tomoyuki'
'Matsuda, Masaki'

_publ_section_title
;
 Intermolecular interactions of tetrabenzoporphyrin- and
 phthalocyanine-based charge-transfer complexes.
;
_journal_issue 48
_journal_name_full 'Dalton transactions (Cambridge, England : 2003)'
_journal_page_first 17723
_journal_page_last 17728
_journal_paper_doi 10.1039/c9dt03653a
_journal_volume 48
_journal_year 2019
_chemical_formula_moiety '2(C36 H20 Cl2 Fe N4), C24 H20 P'
_chemical_formula_sum 'C96 H60 Cl4 Fe2 N8 P'
_chemical_formula_weight 1609.99
_space_group_crystal_system tetragonal
_space_group_IT_number 86
_space_group_name_Hall '-P 4bc'
_space_group_name_H-M_alt 'P 42/n :2'
_atom_sites_solution_hydrogens geom
_audit_creation_method SHELXL-2018/1
_audit_update_record
;
2019-08-15 deposited with the CCDC.	2019-10-21 downloaded from the CCDC.
;
_cell_angle_alpha 90
_cell_angle_beta 90
_cell_angle_gamma 90
_cell_formula_units_Z 2
_cell_length_a 21.8277(4)
_cell_length_b 21.8277(4)
_cell_length_c 7.61520(10)
_cell_measurement_reflns_used 17759
_cell_measurement_temperature 300(2)
_cell_measurement_theta_max 68.025
_cell_measurement_theta_min 4.05
_cell_volume 3628.25(11)
_computing_cell_refinement 'RAPID AUTO'
_computing_data_collection 'RAPID AUTO'
_computing_data_reduction 'RAPID AUTO'
_computing_structure_refinement 'SHELXL-2018/1 (Sheldrick, 2018)'
_computing_structure_solution 'SIR-2004 (Burla, 2004)'
_diffrn_ambient_temperature 300(2)
_diffrn_measured_fraction_theta_full 0.989
_diffrn_measured_fraction_theta_max 0.988
_diffrn_measurement_device_type 'Rigaku R-AXIS RAPID'
_diffrn_measurement_method 'phi and omega scans'
_diffrn_radiation_type CuK\a
_diffrn_radiation_wavelength 1.54187
_diffrn_reflns_av_R_equivalents 0.0465
_diffrn_reflns_av_unetI/netI 0.0321
_diffrn_reflns_Laue_measured_fraction_full 0.989
_diffrn_reflns_Laue_measured_fraction_max 0.988
_diffrn_reflns_limit_h_max 25
_diffrn_reflns_limit_h_min -26
_diffrn_reflns_limit_k_max 26
_diffrn_reflns_limit_k_min -25
_diffrn_reflns_limit_l_max 8
_diffrn_reflns_limit_l_min -8
_diffrn_reflns_number 39231
_diffrn_reflns_point_group_measured_fraction_full 0.989
_diffrn_reflns_point_group_measured_fraction_max 0.988
_diffrn_reflns_theta_full 67.687
_diffrn_reflns_theta_max 68.185
_diffrn_reflns_theta_min 4.051
_diffrn_source 'rotating-anode X-ray tube'
_exptl_absorpt_coefficient_mu 5.231
_exptl_absorpt_correction_T_max 0.8938
_exptl_absorpt_correction_T_min 0.7381
_exptl_absorpt_correction_type numerical
_exptl_absorpt_process_details 'ABSCOR (Rigaku, 2010)'
_exptl_crystal_colour black
_exptl_crystal_density_diffrn 1.474
_exptl_crystal_description needle
_exptl_crystal_F_000 1654
_exptl_crystal_size_max 0.200
_exptl_crystal_size_mid 0.020
_exptl_crystal_size_min 0.020
_refine_diff_density_max 0.440
_refine_diff_density_min -0.694
_refine_diff_density_rms 0.077
_refine_ls_extinction_method none
_refine_ls_goodness_of_fit_ref 1.588
_refine_ls_hydrogen_treatment constr
_refine_ls_matrix_type full
_refine_ls_number_parameters 252
_refine_ls_number_reflns 3277
_refine_ls_number_restraints 0
_refine_ls_restrained_S_all 1.588
_refine_ls_R_factor_all 0.1063
_refine_ls_R_factor_gt 0.0727
_refine_ls_shift/su_max 0.000
_refine_ls_shift/su_mean 0.000
_refine_ls_structure_factor_coef Fsqd
_refine_ls_weighting_details 'w=1/[\s^2^(Fo^2^)+(0.1000P)^2^] where P=(Fo^2^+2Fc^2^)/3'
_refine_ls_weighting_scheme calc
_refine_ls_wR_factor_gt 0.2040
_refine_ls_wR_factor_ref 0.2425
_reflns_Friedel_coverage 0.000
_reflns_number_gt 2200
_reflns_number_total 3277
_reflns_threshold_expression 'I > 2\s(I)'
_cod_data_source_file c9dt03653a2.cif
_cod_data_source_block TPPFetbpCl22rt
_cod_original_cell_volume 3628.25(14)
_cod_original_sg_symbol_H-M 'P 42/n'
_cod_database_code 7703241
_shelx_shelxl_version_number 2018/1
_shelx_space_group_comment
;
The symmetry employed for this shelxl refinement is uniquely defined
by the following loop, which should always be used as a source of
symmetry information in preference to the above space-group names.
They are only intended as comments.
;
_shelx_estimated_absorpt_t_min 0.421
_shelx_estimated_absorpt_t_max 0.903

loop_
_space_group_symop_operation_xyz
'x, y, z'
'-x+1/2, -y+1/2, z'
'-y, x+1/2, z+1/2'
'y+1/2, -x, z+1/2'
'-x, -y, -z'
'x-1/2, y-1/2, -z'
'y, -x-1/2, -z-1/2'
'-y-1/2, x, -z-1/2'

loop_
_atom_site_label
_atom_site_type_symbol
_atom_site_fract_x
_atom_site_fract_y
_atom_site_fract_z
_atom_site_U_iso_or_equiv
_atom_site_adp_type
_atom_site_occupancy
_atom_site_site_symmetry_order
_atom_site_calc_flag
_atom_site_refinement_flags_posn
_atom_site_refinement_flags_adp
_atom_site_refinement_flags_occupancy
Fe1 Fe 0.500000 0.000000 0.500000 0.0571(4) Uani 1 2 d S . P
N1 N 0.44334(17) -0.04465(17) 0.6777(5) 0.0509(10) Uani 1 1 d . . .
N2 N 0.48940(17) -0.07262(17) 0.3258(5) 0.0497(10) Uani 1 1 d . . .
Cl1 Cl 0.59017(6) -0.05240(6) 0.61202(19) 0.0690(5) Uani 1 1 d . . .
C1 C 0.4247(2) -0.0209(2) 0.8367(6) 0.0507(11) Uani 1 1 d . . .
C2 C 0.3824(2) -0.0642(2) 0.9197(6) 0.0501(11) Uani 1 1 d . . .
C3 C 0.3515(2) -0.0631(2) 1.0786(7) 0.0615(14) Uani 1 1 d . . .
H1 H 0.354995 -0.030009 1.155029 0.074 Uiso 1 1 calc R U .
C4 C 0.3152(2) -0.1132(3) 1.1189(7) 0.0662(15) Uani 1 1 d . . .
H2 H 0.293683 -0.113603 1.224276 0.079 Uiso 1 1 calc R U .
C5 C 0.3101(3) -0.1628(3) 1.0062(7) 0.0672(16) Uani 1 1 d . . .
H3 H 0.285939 -0.196055 1.038506 0.081 Uiso 1 1 calc R U .
C6 C 0.3403(2) -0.1638(2) 0.8466(7) 0.0601(13) Uani 1 1 d . . .
H4 H 0.335834 -0.196639 0.769872 0.072 Uiso 1 1 calc R U .
C7 C 0.3777(2) -0.1139(2) 0.8041(6) 0.0503(11) Uani 1 1 d . . .
C8 C 0.4235(2) -0.1368(2) 0.5076(6) 0.0559(13) Uani 1 1 d . . .
H5 H 0.402950 -0.174162 0.510041 0.067 Uiso 1 1 calc R U .
C9 C 0.4160(2) -0.1002(2) 0.6546(6) 0.0503(11) Uani 1 1 d . . .
C10 C 0.4575(2) -0.1253(2) 0.3575(6) 0.0500(11) Uani 1 1 d . . .
C11 C 0.4671(2) -0.1674(2) 0.2138(6) 0.0491(11) Uani 1 1 d . . .
C12 C 0.4473(2) -0.2278(2) 0.1836(7) 0.0588(13) Uani 1 1 d . . .
H6 H 0.421594 -0.247739 0.262603 0.071 Uiso 1 1 calc R U .
C13 C 0.4674(3) -0.2566(2) 0.0315(7) 0.0614(14) Uani 1 1 d . . .
H7 H 0.455839 -0.296941 0.009802 0.074 Uiso 1 1 calc R U .
C14 C 0.5038(3) -0.2267(2) -0.0868(7) 0.0648(14) Uani 1 1 d . . .
H8 H 0.515764 -0.247150 -0.188407 0.078 Uiso 1 1 calc R U .
C15 C 0.5235(2) -0.1673(2) -0.0608(7) 0.0582(13) Uani 1 1 d . . .
H9 H 0.548164 -0.147528 -0.142740 0.070 Uiso 1 1 calc R U .
C16 C 0.5050(2) -0.1380(2) 0.0939(6) 0.0502(11) Uani 1 1 d . . .
C17 C 0.5193(2) -0.0783(2) 0.1668(6) 0.0494(11) Uani 1 1 d . . .
C18 C 0.5579(2) -0.0349(2) 0.0951(7) 0.0522(12) Uani 1 1 d . . .
H10 H 0.574340 -0.044710 -0.014023 0.063 Uiso 1 1 calc R U .
P1 P 0.750000 -0.250000 0.750000 0.0556(7) Uani 1 4 d S T P
C19 C 0.6853(2) -0.2596(2) 0.6081(7) 0.0608(14) Uani 1 1 d . . .
C20 C 0.6856(3) -0.3089(3) 0.4907(8) 0.0733(17) Uani 1 1 d . . .
H11 H 0.717674 -0.336991 0.493733 0.088 Uiso 1 1 calc R U .
C21 C 0.6395(3) -0.3163(3) 0.3720(9) 0.0861(19) Uani 1 1 d . . .
H12 H 0.639919 -0.348960 0.293635 0.103 Uiso 1 1 calc R U .
C22 C 0.5920(3) -0.2743(4) 0.3699(9) 0.097(2) Uani 1 1 d . . .
H13 H 0.559762 -0.279711 0.291445 0.116 Uiso 1 1 calc R U .
C23 C 0.5914(3) -0.2249(4) 0.4808(9) 0.099(2) Uani 1 1 d . . .
H14 H 0.559211 -0.197018 0.477005 0.119 Uiso 1 1 calc R U .
C24 C 0.6391(3) -0.2168(3) 0.5987(8) 0.0749(17) Uani 1 1 d . . .
H15 H 0.639844 -0.182511 0.671242 0.090 Uiso 1 1 calc R U .

loop_
_atom_site_aniso_label
_atom_site_aniso_U_11
_atom_site_aniso_U_22
_atom_site_aniso_U_33
_atom_site_aniso_U_23
_atom_site_aniso_U_13
_atom_site_aniso_U_12
Fe1 0.0699(8) 0.0528(7) 0.0486(8) -0.0074(5) 0.0115(5) -0.0105(5)
N1 0.055(2) 0.049(2) 0.049(2) 0.0010(18) 0.0066(19) -0.0022(18)
N2 0.057(2) 0.049(2) 0.043(2) -0.0028(18) 0.0043(18) 0.0020(17)
Cl1 0.0702(9) 0.0673(8) 0.0697(10) -0.0020(7) 0.0014(7) 0.0015(6)
C1 0.051(3) 0.056(3) 0.046(3) -0.003(2) 0.008(2) 0.001(2)
C2 0.047(3) 0.053(3) 0.050(3) -0.002(2) 0.001(2) -0.003(2)
C3 0.062(3) 0.066(3) 0.056(3) -0.005(3) 0.014(3) -0.005(2)
C4 0.064(3) 0.076(4) 0.058(3) -0.001(3) 0.015(3) -0.007(3)
C5 0.068(3) 0.061(3) 0.072(4) 0.000(3) 0.018(3) -0.013(3)
C6 0.062(3) 0.050(3) 0.068(3) -0.003(3) 0.004(3) -0.001(2)
C7 0.051(3) 0.052(3) 0.048(3) 0.002(2) 0.005(2) 0.000(2)
C8 0.054(3) 0.054(3) 0.059(3) -0.003(2) 0.011(2) -0.002(2)
C9 0.053(3) 0.046(3) 0.052(3) -0.004(2) 0.005(2) -0.002(2)
C10 0.055(3) 0.045(2) 0.050(3) -0.002(2) 0.004(2) -0.001(2)
C11 0.057(3) 0.040(2) 0.050(3) -0.006(2) -0.001(2) 0.0014(19)
C12 0.062(3) 0.053(3) 0.062(3) -0.006(3) 0.006(3) -0.008(2)
C13 0.073(4) 0.053(3) 0.058(3) -0.013(2) 0.000(3) -0.008(2)
C14 0.075(4) 0.061(3) 0.059(3) -0.020(3) 0.006(3) -0.004(3)
C15 0.063(3) 0.056(3) 0.056(3) -0.013(2) 0.005(3) -0.003(2)
C16 0.053(3) 0.046(3) 0.052(3) -0.005(2) 0.001(2) 0.000(2)
C17 0.054(3) 0.044(2) 0.050(3) -0.005(2) -0.001(2) 0.002(2)
C18 0.060(3) 0.051(3) 0.046(3) -0.006(2) 0.003(2) -0.005(2)
P1 0.0510(9) 0.0510(9) 0.0648(18) 0.000 0.000 0.000
C19 0.055(3) 0.053(3) 0.074(4) 0.002(3) -0.001(3) -0.002(2)
C20 0.069(4) 0.070(4) 0.081(5) -0.004(3) -0.012(3) 0.001(3)
C21 0.089(5) 0.086(4) 0.083(5) -0.007(4) -0.015(4) -0.017(4)
C22 0.069(4) 0.134(7) 0.086(5) 0.009(5) -0.021(4) -0.015(4)
C23 0.069(4) 0.141(7) 0.087(5) -0.004(5) -0.016(4) 0.034(4)
C24 0.068(4) 0.088(4) 0.069(4) -0.007(3) -0.002(3) 0.017(3)

loop_
_atom_type_symbol
_atom_type_description
_atom_type_scat_dispersion_real
_atom_type_scat_dispersion_imag
_atom_type_scat_source
C C 0.0181 0.0091 'International Tables Vol C Tables 4.2.6.8 and 6.1.1.4'
H H 0.0000 0.0000 'International Tables Vol C Tables 4.2.6.8 and 6.1.1.4'
N N 0.0311 0.0180 'International Tables Vol C Tables 4.2.6.8 and 6.1.1.4'
P P 0.2955 0.4335 'International Tables Vol C Tables 4.2.6.8 and 6.1.1.4'
Cl Cl 0.3639 0.7018 'International Tables Vol C Tables 4.2.6.8 and 6.1.1.4'
Fe Fe -1.1336 3.1974 'International Tables Vol C Tables 4.2.6.8 and 6.1.1.4'

loop_
_geom_angle_atom_site_label_1
_geom_angle_atom_site_label_2
_geom_angle_atom_site_label_3
_geom_angle
_geom_angle_site_symmetry_1
_geom_angle_site_symmetry_3
N1 Fe1 N1 180.0 5_656 .
N1 Fe1 N2 89.52(15) 5_656 5_656
N1 Fe1 N2 90.48(15) . 5_656
N1 Fe1 N2 90.48(15) 5_656 .
N1 Fe1 N2 89.52(15) . .
N2 Fe1 N2 180.0 5_656 .
N1 Fe1 Cl1 91.87(11) 5_656 5_656
N1 Fe1 Cl1 88.12(11) . 5_656
N2 Fe1 Cl1 87.44(11) 5_656 5_656
N2 Fe1 Cl1 92.56(11) . 5_656
N1 Fe1 Cl1 88.12(11) 5_656 .
N1 Fe1 Cl1 91.88(11) . .
N2 Fe1 Cl1 92.56(11) 5_656 .
N2 Fe1 Cl1 87.44(11) . .
Cl1 Fe1 Cl1 180.0 5_656 .
C9 N1 C1 108.6(4) . .
C9 N1 Fe1 126.5(3) . .
C1 N1 Fe1 124.9(3) . .
C10 N2 C17 108.7(4) . .
C10 N2 Fe1 125.9(3) . .
C17 N2 Fe1 125.1(3) . .
C18 C1 N1 125.6(4) 5_656 .
C18 C1 C2 125.6(4) 5_656 .
N1 C1 C2 108.8(4) . .
C3 C2 C7 121.8(4) . .
C3 C2 C1 132.3(4) . .
C7 C2 C1 106.0(4) . .
C2 C3 C4 117.2(5) . .
C5 C4 C3 121.7(5) . .
C6 C5 C4 121.2(5) . .
C5 C6 C7 118.0(5) . .
C6 C7 C2 120.0(4) . .
C6 C7 C9 133.0(5) . .
C2 C7 C9 106.9(4) . .
C9 C8 C10 128.6(5) . .
N1 C9 C8 124.5(4) . .
N1 C9 C7 109.7(4) . .
C8 C9 C7 125.8(4) . .
N2 C10 C8 124.8(4) . .
N2 C10 C11 109.1(4) . .
C8 C10 C11 126.0(4) . .
C16 C11 C12 120.6(4) . .
C16 C11 C10 106.9(4) . .
C12 C11 C10 132.5(4) . .
C13 C12 C11 117.6(5) . .
C14 C13 C12 121.1(5) . .
C13 C14 C15 122.3(5) . .
C14 C15 C16 117.4(5) . .
C11 C16 C15 120.9(4) . .
C11 C16 C17 107.0(4) . .
C15 C16 C17 132.0(5) . .
C18 C17 N2 125.1(4) . .
C18 C17 C16 126.6(5) . .
N2 C17 C16 108.3(4) . .
C1 C18 C17 128.7(5) 5_656 .
C19 P1 C19 111.38(18) 7_667 2_645
C19 P1 C19 105.7(3) 7_667 8_647
C19 P1 C19 111.38(18) 2_645 8_647
C19 P1 C19 111.38(18) 7_667 .
C19 P1 C19 105.7(3) 2_645 .
C19 P1 C19 111.38(18) 8_647 .
C24 C19 C20 119.5(5) . .
C24 C19 P1 122.0(4) . .
C20 C19 P1 118.2(4) . .
C21 C20 C19 120.7(6) . .
C20 C21 C22 118.9(7) . .
C23 C22 C21 121.4(6) . .
C22 C23 C24 119.6(7) . .
C19 C24 C23 119.8(6) . .

loop_
_geom_bond_atom_site_label_1
_geom_bond_atom_site_label_2
_geom_bond_distance
_geom_bond_site_symmetry_2
Fe1 N1 2.076(4) 5_656
Fe1 N1 2.076(4) .
Fe1 N2 2.080(4) 5_656
Fe1 N2 2.080(4) .
Fe1 Cl1 2.4310(14) 5_656
Fe1 Cl1 2.4310(14) .
N1 C9 1.362(5) .
N1 C1 1.379(5) .
N2 C10 1.366(6) .
N2 C17 1.381(6) .
C1 C18 1.379(6) 5_656
C1 C2 1.464(6) .
C2 C3 1.385(7) .
C2 C7 1.402(6) .
C3 C4 1.386(7) .
C4 C5 1.386(7) .
C5 C6 1.382(7) .
C6 C7 1.399(6) .
C7 C9 1.444(6) .
C8 C9 1.385(6) .
C8 C10 1.386(6) .
C10 C11 1.443(6) .
C11 C16 1.389(6) .
C11 C12 1.407(6) .
C12 C13 1.389(7) .
C13 C14 1.368(7) .
C14 C15 1.381(7) .
C15 C16 1.401(7) .
C16 C17 1.451(6) .
C17 C18 1.379(6) .
P1 C19 1.790(5) 7_667
P1 C19 1.790(5) 2_645
P1 C19 1.790(5) 8_647
P1 C19 1.790(5) .
C19 C24 1.379(7) .
C19 C20 1.399(8) .
C20 C21 1.363(8) .
C21 C22 1.384(10) .
C22 C23 1.369(10) .
C23 C24 1.386(8) .

loop_
_geom_torsion_atom_site_label_1
_geom_torsion_atom_site_label_2
_geom_torsion_atom_site_label_3
_geom_torsion_atom_site_label_4
_geom_torsion
_geom_torsion_site_symmetry_1
_geom_torsion_site_symmetry_4
C9 N1 C1 C18 -179.3(5) . 5_656
Fe1 N1 C1 C18 -2.3(7) . 5_656
C9 N1 C1 C2 -0.2(5) . .
Fe1 N1 C1 C2 176.8(3) . .
C18 C1 C2 C3 -1.8(9) 5_656 .
N1 C1 C2 C3 179.1(5) . .
C18 C1 C2 C7 179.5(5) 5_656 .
N1 C1 C2 C7 0.4(5) . .
C7 C2 C3 C4 -0.3(8) . .
C1 C2 C3 C4 -178.8(5) . .
C2 C3 C4 C5 0.4(8) . .
C3 C4 C5 C6 -1.2(9) . .
C4 C5 C6 C7 1.8(8) . .
C5 C6 C7 C2 -1.7(7) . .
C5 C6 C7 C9 178.7(5) . .
C3 C2 C7 C6 1.0(7) . .
C1 C2 C7 C6 179.8(4) . .
C3 C2 C7 C9 -179.3(5) . .
C1 C2 C7 C9 -0.4(5) . .
C1 N1 C9 C8 178.9(5) . .
Fe1 N1 C9 C8 2.0(7) . .
C1 N1 C9 C7 -0.1(5) . .
Fe1 N1 C9 C7 -177.0(3) . .
C10 C8 C9 N1 -1.5(8) . .
C10 C8 C9 C7 177.3(5) . .
C6 C7 C9 N1 -180.0(5) . .
C2 C7 C9 N1 0.3(5) . .
C6 C7 C9 C8 1.1(9) . .
C2 C7 C9 C8 -178.6(5) . .
C17 N2 C10 C8 178.0(5) . .
Fe1 N2 C10 C8 4.7(7) . .
C17 N2 C10 C11 0.3(5) . .
Fe1 N2 C10 C11 -173.0(3) . .
C9 C8 C10 N2 -2.1(8) . .
C9 C8 C10 C11 175.2(5) . .
N2 C10 C11 C16 -0.8(5) . .
C8 C10 C11 C16 -178.5(5) . .
N2 C10 C11 C12 177.2(5) . .
C8 C10 C11 C12 -0.5(9) . .
C16 C11 C12 C13 0.6(7) . .
C10 C11 C12 C13 -177.2(5) . .
C11 C12 C13 C14 -1.7(8) . .
C12 C13 C14 C15 1.3(9) . .
C13 C14 C15 C16 0.3(8) . .
C12 C11 C16 C15 1.0(7) . .
C10 C11 C16 C15 179.3(4) . .
C12 C11 C16 C17 -177.3(4) . .
C10 C11 C16 C17 1.0(5) . .
C14 C15 C16 C11 -1.4(8) . .
C14 C15 C16 C17 176.4(5) . .
C10 N2 C17 C18 -177.3(5) . .
Fe1 N2 C17 C18 -4.0(7) . .
C10 N2 C17 C16 0.4(5) . .
Fe1 N2 C17 C16 173.7(3) . .
C11 C16 C17 C18 176.8(5) . .
C15 C16 C17 C18 -1.2(9) . .
C11 C16 C17 N2 -0.9(5) . .
C15 C16 C17 N2 -178.9(5) . .
N2 C17 C18 C1 0.9(9) . 5_656
C16 C17 C18 C1 -176.3(5) . 5_656
C19 P1 C19 C24 7.8(5) 7_667 .
C19 P1 C19 C24 -113.3(5) 2_645 .
C19 P1 C19 C24 125.6(6) 8_647 .
C19 P1 C19 C20 -179.1(5) 7_667 .
C19 P1 C19 C20 59.8(4) 2_645 .
C19 P1 C19 C20 -61.4(4) 8_647 .
C24 C19 C20 C21 -2.5(9) . .
P1 C19 C20 C21 -175.8(5) . .
C19 C20 C21 C22 -0.4(10) . .
C20 C21 C22 C23 1.9(11) . .
C21 C22 C23 C24 -0.4(11) . .
C20 C19 C24 C23 4.0(9) . .
P1 C19 C24 C23 177.0(5) . .
C22 C23 C24 C19 -2.5(11) . .
